data_7041313
loop_
_publ_author_name
'Yang, Jing'
'Cao, Qian'
'Hu, Wei-Liang'
'Ye, Rui-Rong'
'He, Liang'
'Ji, Liang-Nian'
'Qin, Peter Z.'
'Mao, Zong-Wan'

_publ_section_title
;
 Theranostic TEMPO-functionalized Ru(ii) complexes as photosensitizers and
 oxidative stress indicators.
;
_journal_issue 2
_journal_name_full 'Dalton transactions (Cambridge, England : 2003)'
_journal_page_first 445
_journal_page_last 454
_journal_paper_doi 10.1039/c6dt04028d
_journal_volume 46
_journal_year 2017
_chemical_formula_sum 'C22 H26 N4 O2'
_chemical_formula_weight 378.47
_chemical_name_systematic
; 
 ? 
;
_chemical_properties_physical Heat-sensitive
_space_group_IT_number 14
_symmetry_space_group_name_Hall '-P 2yn'
_symmetry_space_group_name_H-M 'P 1 21/n 1'
_atom_sites_solution_hydrogens geom
_atom_sites_solution_primary direct
_atom_sites_solution_secondary difmap
_audit_creation_method SHELXL-97
_audit_update_record
;
2016-04-21 deposited with the CCDC.
2016-12-01 downloaded from the CCDC.
;
_cell_angle_alpha 90.00
_cell_angle_beta 98.014(3)
_cell_angle_gamma 90.00
_cell_formula_units_Z 4
_cell_length_a 7.8442(7)
_cell_length_b 23.492(2)
_cell_length_c 10.7644(12)
_cell_measurement_temperature 293(2)
_cell_volume 1964.2(3)
_computing_structure_refinement 'SHELXL-97 (Sheldrick, 1997)'
_computing_structure_solution 'SHELXS-97 (Sheldrick, 1990)'
_diffrn_ambient_temperature 293(2)
_diffrn_measured_fraction_theta_full 0.983
_diffrn_measured_fraction_theta_max 0.983
_diffrn_radiation_monochromator graphite
_diffrn_radiation_source 'fine-focus sealed tube'
_diffrn_radiation_type MoK\a
_diffrn_radiation_wavelength 0.71073
_diffrn_reflns_av_R_equivalents 0.0487
_diffrn_reflns_av_sigmaI/netI 0.0533
_diffrn_reflns_limit_h_max 9
_diffrn_reflns_limit_h_min -10
_diffrn_reflns_limit_k_max 30
_diffrn_reflns_limit_k_min -30
_diffrn_reflns_limit_l_max 13
_diffrn_reflns_limit_l_min -13
_diffrn_reflns_number 14222
_diffrn_reflns_theta_full 27.48
_diffrn_reflns_theta_max 27.48
_diffrn_reflns_theta_min 3.02
_exptl_absorpt_coefficient_mu 0.084
_exptl_crystal_colour origin
_exptl_crystal_density_diffrn 1.280
_exptl_crystal_density_method 'not measured'
_exptl_crystal_F_000 808
_refine_diff_density_max 0.417
_refine_diff_density_min -0.301
_refine_diff_density_rms 0.063
_refine_ls_extinction_method none
_refine_ls_goodness_of_fit_ref 1.066
_refine_ls_hydrogen_treatment mixed
_refine_ls_matrix_type full
_refine_ls_number_parameters 258
_refine_ls_number_reflns 4434
_refine_ls_number_restraints 0
_refine_ls_restrained_S_all 1.066
_refine_ls_R_factor_all 0.1136
_refine_ls_R_factor_gt 0.0656
_refine_ls_shift/su_max 0.000
_refine_ls_shift/su_mean 0.000
_refine_ls_structure_factor_coef Fsqd
_refine_ls_weighting_details 'calc w=1/[\s^2^(Fo^2^)+(0.1265P)^2^+0.0000P] where P=(Fo^2^+2Fc^2^)/3'
_refine_ls_weighting_scheme calc
_refine_ls_wR_factor_gt 0.1938
_refine_ls_wR_factor_ref 0.2271
_reflns_number_gt 2491
_reflns_number_total 4434
_reflns_threshold_expression >2sigma(I)
_cod_data_source_file c6dt04028d2.cif
_cod_data_source_block 1
_cod_depositor_comments 'Adding full bibliography for 7041313.cif.'
_cod_original_cell_volume 1964.3(3)
_cod_original_sg_symbol_H-M block
_cod_database_code 7041313

loop_
_symmetry_equiv_pos_as_xyz
'x, y, z'
'-x+1/2, y+1/2, -z+1/2'
'-x, -y, -z'
'x-1/2, -y-1/2, z-1/2'

loop_
_atom_site_label
_atom_site_type_symbol
_atom_site_fract_x
_atom_site_fract_y
_atom_site_fract_z
_atom_site_U_iso_or_equiv
_atom_site_adp_type
_atom_site_occupancy
_atom_site_symmetry_multiplicity
_atom_site_calc_flag
_atom_site_refinement_flags
C1 C 0.8737(4) 0.57730(12) 0.3297(3) 0.0727(9) Uani 1 1 d .
H1 H 0.9177 0.6123 0.3089 0.087 Uiso 1 1 calc R
C2 C 0.8593(4) 0.53496(12) 0.2396(3) 0.0738(9) Uani 1 1 d .
H2 H 0.8915 0.5416 0.1609 0.089 Uiso 1 1 calc R
C3 C 0.7968(4) 0.48334(11) 0.2691(3) 0.0602(7) Uani 1 1 d .
H3 H 0.7835 0.4544 0.2096 0.072 Uiso 1 1 calc R
C4 C 0.7527(3) 0.47403(10) 0.3883(2) 0.0504(6) Uani 1 1 d .
C5 C 0.7693(3) 0.52029(10) 0.4742(2) 0.0494(6) Uani 1 1 d .
C6 C 0.6901(3) 0.42046(10) 0.4272(3) 0.0528(6) Uani 1 1 d .
H6 H 0.6752 0.3906 0.3700 0.063 Uiso 1 1 calc R
C7 C 0.6521(3) 0.41205(9) 0.5448(2) 0.0445(6) Uani 1 1 d .
C8 C 0.6699(3) 0.45757(10) 0.6351(2) 0.0498(6) Uani 1 1 d .
C9 C 0.6333(3) 0.45197(12) 0.7580(3) 0.0581(7) Uani 1 1 d .
H9 H 0.6038 0.4165 0.7869 0.070 Uiso 1 1 calc R
C10 C 0.6402(4) 0.49787(12) 0.8361(3) 0.0668(8) Uani 1 1 d .
H10 H 0.6173 0.4944 0.9183 0.080 Uiso 1 1 calc R
C11 C 0.6836(4) 0.55090(13) 0.7872(3) 0.0739(8) Uani 1 1 d .
H11 H 0.6844 0.5825 0.8394 0.089 Uiso 1 1 calc R
C12 C 0.7207(3) 0.51292(9) 0.5973(3) 0.0489(6) Uani 1 1 d .
C13 C 0.5933(3) 0.35425(10) 0.5812(2) 0.0496(6) Uani 1 1 d .
C14 C 0.3704(3) 0.28127(9) 0.5490(2) 0.0445(5) Uani 1 1 d .
H14 H 0.3769 0.2798 0.6406 0.053 Uiso 1 1 calc R
C15 C 0.4658(3) 0.23055(9) 0.5075(2) 0.0486(6) Uani 1 1 d .
H15A H 0.5874 0.2348 0.5379 0.058 Uiso 1 1 calc R
H15B H 0.4525 0.2299 0.4166 0.058 Uiso 1 1 calc R
C16 C 0.4034(3) 0.17407(9) 0.5542(2) 0.0431(5) Uani 1 1 d .
C17 C 0.0958(3) 0.22312(10) 0.5376(2) 0.0443(6) Uani 1 1 d .
C18 C 0.1837(3) 0.27696(10) 0.4929(2) 0.0494(6) Uani 1 1 d .
H18A H 0.1757 0.2762 0.4022 0.059 Uiso 1 1 calc R
H18B H 0.1229 0.3105 0.5159 0.059 Uiso 1 1 calc R
C19 C -0.0659(3) 0.21027(13) 0.4444(3) 0.0641(7) Uani 1 1 d .
H19A H -0.0330 0.1994 0.3651 0.096 Uiso 1 1 calc R
H19B H -0.1372 0.2436 0.4336 0.096 Uiso 1 1 calc R
H19C H -0.1287 0.1797 0.4762 0.096 Uiso 1 1 calc R
C20 C 0.0457(4) 0.23141(12) 0.6682(3) 0.0650(8) Uani 1 1 d .
H20A H 0.0018 0.1963 0.6965 0.097 Uiso 1 1 calc R
H20B H -0.0412 0.2603 0.6653 0.097 Uiso 1 1 calc R
H20C H 0.1451 0.2428 0.7251 0.097 Uiso 1 1 calc R
C21 C 0.4615(4) 0.12545(11) 0.4756(3) 0.0623(7) Uani 1 1 d .
H21A H 0.4281 0.0897 0.5082 0.093 Uiso 1 1 calc R
H21B H 0.5844 0.1266 0.4791 0.093 Uiso 1 1 calc R
H21C H 0.4085 0.1295 0.3901 0.093 Uiso 1 1 calc R
C22 C 0.4718(4) 0.16532(11) 0.6925(3) 0.0620(7) Uani 1 1 d .
H22A H 0.4317 0.1956 0.7410 0.093 Uiso 1 1 calc R
H22B H 0.5954 0.1654 0.7036 0.093 Uiso 1 1 calc R
H22C H 0.4314 0.1295 0.7201 0.093 Uiso 1 1 calc R
N1 N 0.8294(3) 0.57172(9) 0.4437(2) 0.0601(6) Uani 1 1 d .
N2 N 0.7228(3) 0.55927(9) 0.6741(2) 0.0592(6) Uani 1 1 d .
N3 N 0.4465(2) 0.33530(7) 0.51568(19) 0.0465(5) Uani 1 1 d .
H3A H 0.3964 0.3549 0.4536 0.056 Uiso 1 1 calc R
N4 N 0.2104(2) 0.17293(8) 0.53811(19) 0.0471(5) Uani 1 1 d .
O1 O 0.6753(3) 0.32714(7) 0.66840(19) 0.0680(6) Uani 1 1 d .
O2 O 0.1426(3) 0.12436(8) 0.5574(2) 0.0716(6) Uani 1 1 d .
H2A H 0.1439 0.1196 0.6330 0.107 Uiso 1 1 calc R

loop_
_atom_site_aniso_label
_atom_site_aniso_U_11
_atom_site_aniso_U_22
_atom_site_aniso_U_33
_atom_site_aniso_U_23
_atom_site_aniso_U_13
_atom_site_aniso_U_12
C1 0.079(2) 0.0502(16) 0.094(2) 0.0107(15) 0.0292(18) -0.0061(14)
C2 0.084(2) 0.0576(16) 0.088(2) 0.0085(15) 0.0411(18) -0.0015(15)
C3 0.0631(16) 0.0476(14) 0.0740(19) -0.0010(12) 0.0238(14) 0.0025(12)
C4 0.0437(13) 0.0424(12) 0.0664(17) 0.0021(11) 0.0115(12) 0.0014(10)
C5 0.0392(12) 0.0377(12) 0.0705(17) -0.0025(10) 0.0051(11) 0.0014(10)
C6 0.0501(14) 0.0396(12) 0.0685(18) -0.0068(11) 0.0080(12) -0.0003(10)
C7 0.0384(12) 0.0366(11) 0.0580(15) 0.0015(9) 0.0050(10) -0.0008(9)
C8 0.0383(12) 0.0471(13) 0.0617(16) 0.0031(11) -0.0011(11) 0.0008(10)
C9 0.0509(14) 0.0603(16) 0.0618(17) 0.0055(12) 0.0032(12) -0.0008(12)
C10 0.0741(19) 0.0726(18) 0.0531(17) -0.0032(13) 0.0065(14) 0.0002(15)
C11 0.077(2) 0.0699(19) 0.072(2) -0.0219(15) 0.0009(16) -0.0027(16)
C12 0.0373(12) 0.0375(12) 0.0696(17) -0.0007(10) -0.0008(11) 0.0001(10)
C13 0.0447(13) 0.0378(12) 0.0653(17) 0.0034(11) 0.0040(12) 0.0008(11)
C14 0.0398(12) 0.0387(11) 0.0553(15) 0.0042(9) 0.0076(10) -0.0004(10)
C15 0.0414(12) 0.0430(12) 0.0641(16) 0.0010(10) 0.0174(11) -0.0016(10)
C16 0.0402(12) 0.0380(11) 0.0510(14) -0.0029(9) 0.0063(10) 0.0002(9)
C17 0.0370(12) 0.0481(13) 0.0490(14) 0.0008(9) 0.0098(10) 0.0004(10)
C18 0.0402(12) 0.0462(13) 0.0605(16) 0.0074(10) 0.0023(11) 0.0005(10)
C19 0.0458(14) 0.0763(18) 0.0671(19) 0.0066(13) -0.0026(13) -0.0117(13)
C20 0.0610(17) 0.0789(18) 0.0591(18) -0.0016(13) 0.0222(14) 0.0057(14)
C21 0.0559(16) 0.0531(15) 0.080(2) -0.0192(13) 0.0161(14) -0.0009(12)
C22 0.0695(18) 0.0515(14) 0.0613(18) 0.0019(11) -0.0035(13) -0.0026(13)
N1 0.0582(13) 0.0433(11) 0.0804(17) 0.0019(10) 0.0152(12) -0.0024(10)
N2 0.0558(13) 0.0569(13) 0.0633(15) -0.0065(10) 0.0031(11) -0.0054(11)
N3 0.0459(11) 0.0369(10) 0.0548(13) 0.0090(8) 0.0004(9) -0.0033(8)
N4 0.0420(10) 0.0415(11) 0.0592(13) 0.0046(8) 0.0120(9) -0.0056(8)
O1 0.0614(12) 0.0535(11) 0.0827(15) 0.0149(9) -0.0120(10) -0.0038(9)
O2 0.0634(12) 0.0510(11) 0.1026(17) 0.0110(10) 0.0187(12) -0.0146(9)

loop_
_atom_type_symbol
_atom_type_description
_atom_type_scat_dispersion_real
_atom_type_scat_dispersion_imag
_atom_type_scat_source
C C 0.0033 0.0016 'International Tables Vol C Tables 4.2.6.8 and 6.1.1.4'
H H 0.0000 0.0000 'International Tables Vol C Tables 4.2.6.8 and 6.1.1.4'
N N 0.0061 0.0033 'International Tables Vol C Tables 4.2.6.8 and 6.1.1.4'
O O 0.0106 0.0060 'International Tables Vol C Tables 4.2.6.8 and 6.1.1.4'

loop_
_geom_angle_atom_site_label_1
_geom_angle_atom_site_label_2
_geom_angle_atom_site_label_3
_geom_angle
N1 C1 C2 124.8(2)
C3 C2 C1 118.3(3)
C2 C3 C4 119.9(3)
C3 C4 C5 117.9(2)
C3 C4 C6 123.1(2)
C5 C4 C6 119.0(2)
N1 C5 C4 121.9(2)
N1 C5 C12 118.4(2)
C4 C5 C12 119.7(2)
C7 C6 C4 122.0(2)
C6 C7 C8 120.7(2)
C6 C7 C13 119.4(2)
C8 C7 C13 120.0(2)
C9 C8 C12 117.1(2)
C9 C8 C7 123.8(2)
C12 C8 C7 119.1(2)
C10 C9 C8 120.9(3)
C9 C10 C11 117.3(3)
N2 C11 C10 125.3(3)
N2 C12 C8 122.1(2)
N2 C12 C5 118.6(2)
C8 C12 C5 119.3(2)
O1 C13 N3 123.1(2)
O1 C13 C7 121.1(2)
N3 C13 C7 115.8(2)
N3 C14 C15 112.05(18)
N3 C14 C18 111.41(18)
C15 C14 C18 108.8(2)
C14 C15 C16 113.27(18)
N4 C16 C15 110.06(17)
N4 C16 C22 108.82(19)
C15 C16 C22 110.72(19)
N4 C16 C21 107.28(18)
C15 C16 C21 109.51(19)
C22 C16 C21 110.4(2)
N4 C17 C20 109.38(19)
N4 C17 C19 107.0(2)
C20 C17 C19 109.4(2)
N4 C17 C18 110.78(17)
C20 C17 C18 111.4(2)
C19 C17 C18 108.7(2)
C14 C18 C17 112.34(19)
C1 N1 C5 117.2(2)
C11 N2 C12 117.2(2)
C13 N3 C14 120.48(19)
O2 N4 C17 116.19(18)
O2 N4 C16 115.48(18)
C17 N4 C16 126.03(17)

loop_
_geom_bond_atom_site_label_1
_geom_bond_atom_site_label_2
_geom_bond_distance
C1 N1 1.328(3)
C1 C2 1.383(4)
C2 C3 1.362(4)
C3 C4 1.392(3)
C4 C5 1.421(3)
C4 C6 1.434(3)
C5 N1 1.354(3)
C5 C12 1.439(4)
C6 C7 1.355(3)
C7 C8 1.439(3)
C7 C13 1.503(3)
C8 C9 1.399(3)
C8 C12 1.435(3)
C9 C10 1.363(4)
C10 C11 1.413(4)
C11 N2 1.312(4)
C12 N2 1.366(3)
C13 O1 1.238(3)
C13 N3 1.340(3)
C14 N3 1.468(3)
C14 C15 1.507(3)
C14 C18 1.508(3)
C15 C16 1.524(3)
C16 N4 1.500(3)
C16 C22 1.525(4)
C16 C21 1.528(3)
C17 N4 1.482(3)
C17 C20 1.525(3)
C17 C19 1.533(4)
C17 C18 1.549(3)
N4 O2 1.288(2)
